data_4508720
loop_
_publ_author_name
'Filatov, Alexander S.'
'Rogachev, Andrey Yu.'
'Petrukhina, Marina A.'

_publ_section_title
;
 Gas-Phase Assembling of Dirhodium Units into a Novel Organometallic
 Ladder:&#x2009; Structural and DFT Study
;
_journal_issue 6
_journal_name_full 'Crystal Growth &amp; Design'
_journal_page_first 1479
_journal_paper_doi 10.1021/cg060118c
_journal_volume 6
_journal_year 2006
_chemical_formula_moiety
;
 C24 H26, 2(C8 O8 F12 Rh2) 
;
_chemical_formula_sum 'C40 H26 F24 O16 Rh4'
_chemical_formula_weight 1630.25
_chemical_melting_point ?
_chemical_name_systematic
; 
 ((eta2/eta2-(1,4-Bis(p-tolylethyl)benzene)-
 bis[tetra(mu2-trifluoroacetato-O,O')-dirhodium (II,II)]
;
_space_group_IT_number 2
_symmetry_cell_setting triclinic
_symmetry_space_group_name_Hall '-P 1'
_symmetry_space_group_name_H-M 'P -1'
_atom_sites_solution_hydrogens mixed
_atom_sites_solution_primary direct
_atom_sites_solution_secondary difmap
_audit_creation_method SHELXL-97
_cell_angle_alpha 98.8370(10)
_cell_angle_beta 97.2080(10)
_cell_angle_gamma 103.3120(10)
_cell_formula_units_Z 1
_cell_length_a 8.3981(4)
_cell_length_b 8.6539(5)
_cell_length_c 17.9261(9)
_cell_measurement_reflns_used 6870
_cell_measurement_temperature 173(2)
_cell_measurement_theta_max 28.20
_cell_measurement_theta_min 2.33
_cell_volume 1235.10(11)
_computing_cell_refinement 'SMART, SAINT'
_computing_data_collection SMART
_computing_data_reduction SAINT
_computing_molecular_graphics SHELXTL-97
_computing_publication_material 'SHELXCIF-93 (Sheldrick, 1993)'
_computing_structure_refinement 'SHELXL-97 (Sheldrick, 1997)'
_computing_structure_solution 'SHELXS-97 (Sheldrick, 1990)'
_diffrn_ambient_temperature 173(2)
_diffrn_measured_fraction_theta_full 0.989
_diffrn_measured_fraction_theta_max 0.904
_diffrn_measurement_device_type 'Bruker SMART APEX CCD'
_diffrn_measurement_method '0.3 deg wide \w exposures'
_diffrn_radiation_monochromator graphite
_diffrn_radiation_source 'fine-focus sealed tube'
_diffrn_radiation_type MoK\a
_diffrn_radiation_wavelength 0.71073
_diffrn_reflns_av_R_equivalents 0.0183
_diffrn_reflns_av_sigmaI/netI 0.0316
_diffrn_reflns_limit_h_max 11
_diffrn_reflns_limit_h_min -11
_diffrn_reflns_limit_k_max 11
_diffrn_reflns_limit_k_min -11
_diffrn_reflns_limit_l_max 22
_diffrn_reflns_limit_l_min -23
_diffrn_reflns_number 10874
_diffrn_reflns_theta_full 25.50
_diffrn_reflns_theta_max 28.30
_diffrn_reflns_theta_min 2.33
_diffrn_standards_decay_% 0
_diffrn_standards_interval_count na
_diffrn_standards_interval_time na
_diffrn_standards_number 'none (area detector data)'
_exptl_absorpt_coefficient_mu 1.473
_exptl_absorpt_correction_T_max 0.9571
_exptl_absorpt_correction_T_min 0.7571
_exptl_absorpt_correction_type multi-scan
_exptl_crystal_colour green
_exptl_crystal_density_diffrn 2.192
_exptl_crystal_density_meas ?
_exptl_crystal_density_method 'not measured'
_exptl_crystal_description block
_exptl_crystal_F_000 790
_exptl_crystal_size_max 0.20
_exptl_crystal_size_mid 0.06
_exptl_crystal_size_min 0.03
_refine_diff_density_max 0.978
_refine_diff_density_min -0.626
_refine_diff_density_rms 0.110
_refine_ls_extinction_coef noref
_refine_ls_extinction_method none
_refine_ls_goodness_of_fit_ref 1.042
_refine_ls_hydrogen_treatment mixed
_refine_ls_matrix_type full
_refine_ls_number_parameters 438
_refine_ls_number_reflns 5548
_refine_ls_number_restraints 36
_refine_ls_restrained_S_all 1.066
_refine_ls_R_factor_all 0.0401
_refine_ls_R_factor_gt 0.0321
_refine_ls_shift/su_max 0.000
_refine_ls_shift/su_mean 0.000
_refine_ls_structure_factor_coef Fsqd
_refine_ls_weighting_details 'calc w=1/[\s^2^(Fo^2^)+(0.0460P)^2^+1.0105P] where P=(Fo^2^+2Fc^2^)/3'
_refine_ls_weighting_scheme calc
_refine_ls_wR_factor_gt 0.0770
_refine_ls_wR_factor_ref 0.0811
_reflns_number_gt 4662
_reflns_number_total 5548
_reflns_threshold_expression I>2\s(I)
_cod_data_source_file cg060118csup1.cif
_cod_data_source_block (Rh2C8O8F12)2(C24H26)_(2)
_cod_depositor_comments
;
The following automatic conversions were performed:

'_chemical_melting_point' value 'not measured' was changed to '?' -
the value is undefined or not given.

Automatic conversion script
Id: cif_fix_values 1891 2012-01-12 08:04:46Z andrius 

The following automatic conversions were performed:

'_exptl_crystal_density_meas' value 'not measured' was changed to '?'
- the value is perceived as not measured.

Automatic conversion script
Id: cif_fix_values 3008 2015-01-20 13:52:24Z robertas 
;
_cod_database_code 4508720

loop_
_symmetry_equiv_pos_as_xyz
'x, y, z'
'-x, -y, -z'

loop_
_atom_site_label
_atom_site_type_symbol
_atom_site_fract_x
_atom_site_fract_y
_atom_site_fract_z
_atom_site_U_iso_or_equiv
_atom_site_adp_type
_atom_site_occupancy
_atom_site_symmetry_multiplicity
_atom_site_calc_flag
_atom_site_refinement_flags
_atom_site_disorder_assembly
_atom_site_disorder_group
Rh1 Rh 0.43847(3) 0.14509(3) 0.287241(14) 0.01867(8) Uani 1 1 d . . .
Rh2 Rh 0.71333(3) 0.16823(3) 0.255384(14) 0.01912(8) Uani 1 1 d . . .
O1 O 0.3660(3) 0.1785(3) 0.18034(13) 0.0242(5) Uani 1 1 d . A .
O2 O 0.3902(3) -0.0969(3) 0.24744(13) 0.0246(5) Uani 1 1 d . . .
O3 O 0.5305(3) 0.1190(3) 0.39362(13) 0.0254(5) Uani 1 1 d . B .
O4 O 0.5059(3) 0.3875(3) 0.32728(13) 0.0250(5) Uani 1 1 d . . .
O6 O 0.6446(3) -0.0746(3) 0.21480(14) 0.0256(5) Uani 1 1 d . . .
O5 O 0.6237(3) 0.2053(3) 0.15065(13) 0.0252(5) Uani 1 1 d . A .
O8 O 0.7641(3) 0.4091(3) 0.29878(14) 0.0256(5) Uani 1 1 d . . .
O7 O 0.7855(3) 0.1334(3) 0.36210(13) 0.0262(5) Uani 1 1 d . B .
C1 C 0.1599(5) 0.4690(5) 0.3608(2) 0.0393(9) Uani 1 1 d . . .
H1A H 0.1564 0.5498 0.3284 0.059 Uiso 1 1 calc R . .
H1B H 0.2718 0.4913 0.3904 0.059 Uiso 1 1 calc R . .
H1C H 0.0799 0.4735 0.3959 0.059 Uiso 1 1 calc R . .
C2 C 0.1169(4) 0.3043(4) 0.31172(19) 0.0251(7) Uani 1 1 d . . .
C3 C 0.1602(4) 0.1743(4) 0.3394(2) 0.0273(7) Uani 1 1 d . . .
H3 H 0.205(5) 0.185(4) 0.387(2) 0.033(11) Uiso 1 1 d . . .
C4 C 0.1142(4) 0.0201(4) 0.2953(2) 0.0253(7) Uani 1 1 d . . .
H4 H 0.141(4) -0.059(4) 0.3136(19) 0.024(9) Uiso 1 1 d . . .
C5 C 0.0245(4) -0.0126(4) 0.22130(19) 0.0245(7) Uani 1 1 d . . .
C6 C -0.0194(4) 0.1178(4) 0.1937(2) 0.0243(7) Uani 1 1 d . . .
H6 H -0.079(4) 0.102(4) 0.146(2) 0.025(9) Uiso 1 1 d . . .
C7 C 0.0266(4) 0.2716(4) 0.23758(19) 0.0235(7) Uani 1 1 d . . .
H7 H 0.007(5) 0.361(4) 0.217(2) 0.029(10) Uiso 1 1 d . . .
C8 C -0.0189(5) -0.1794(4) 0.1727(2) 0.0324(8) Uani 1 1 d . . .
H8A H 0.018(5) -0.251(5) 0.204(2) 0.048(12) Uiso 1 1 d . . .
H8B H -0.125(6) -0.211(5) 0.160(2) 0.046(12) Uiso 1 1 d . . .
C9 C 0.0504(5) -0.1844(5) 0.0983(2) 0.0327(8) Uani 1 1 d . . .
H9A H 0.162(5) -0.139(5) 0.108(2) 0.041(11) Uiso 1 1 d . . .
H9B H 0.008(5) -0.122(5) 0.068(2) 0.036(11) Uiso 1 1 d . . .
C10 C 0.0216(4) -0.3487(4) 0.04860(19) 0.0268(7) Uani 1 1 d . . .
C11 C 0.0967(4) -0.3630(4) -0.0159(2) 0.0303(8) Uani 1 1 d . . .
H11 H 0.163(5) -0.275(5) -0.029(2) 0.039(11) Uiso 1 1 d . . .
C12 C -0.0764(4) -0.4899(4) 0.0634(2) 0.0315(8) Uani 1 1 d . . .
H12 H -0.136(4) -0.487(4) 0.1083(19) 0.022(9) Uiso 1 1 d . . .
C13 C 0.4718(4) 0.2008(4) 0.13733(19) 0.0246(7) Uani 1 1 d . . .
C14 C 0.5012(4) -0.1496(4) 0.21964(18) 0.0213(6) Uani 1 1 d . . .
C15 C 0.6811(4) 0.1234(4) 0.40657(19) 0.0243(7) Uani 1 1 d . . .
C16 C 0.6528(4) 0.4611(4) 0.32666(19) 0.0226(6) Uani 1 1 d . . .
C17 C 0.4063(4) 0.2241(5) 0.0570(2) 0.0338(8) Uani 1 1 d D A 1
F1 F 0.4089(9) 0.1036(7) 0.0050(3) 0.0378(13) Uiso 0.42 1 d PD A 1
F2 F 0.2534(7) 0.2415(9) 0.0513(3) 0.0377(14) Uiso 0.42 1 d PD A 1
F3 F 0.5071(6) 0.3620(6) 0.0425(3) 0.0228(10) Uiso 0.42 1 d PD A 1
F1X F 0.3343(10) 0.0779(7) 0.0141(4) 0.0445(16) Uiso 0.40 1 d PD A 2
F2X F 0.2853(7) 0.3048(7) 0.0613(3) 0.0292(13) Uiso 0.40 1 d PD A 2
F3X F 0.5159(9) 0.3041(10) 0.0258(4) 0.057(2) Uiso 0.40 1 d PD A 2
F1Y F 0.4934(17) 0.1629(17) 0.0009(7) 0.045(3) Uiso 0.18 1 d PD A 3
F2Y F 0.2522(18) 0.127(2) 0.0267(10) 0.073(5) Uiso 0.18 1 d PD A 3
F3Y F 0.413(2) 0.3624(15) 0.0441(9) 0.063(4) Uiso 0.18 1 d PD A 3
C18 C 0.4508(4) -0.3292(4) 0.18179(19) 0.0260(7) Uani 1 1 d . . .
C19 C 0.7518(4) 0.1169(5) 0.4895(2) 0.0319(8) Uani 1 1 d D B 1
F7 F 0.7669(8) -0.0292(6) 0.4954(3) 0.0299(11) Uiso 0.50 1 d PD B 1
F8 F 0.8986(6) 0.2206(8) 0.5134(3) 0.0300(12) Uiso 0.50 1 d PD B 1
F9 F 0.6494(7) 0.1603(9) 0.5385(3) 0.0240(12) Uiso 0.50 1 d PD B 1
F7X F 0.8384(15) 0.0041(13) 0.4900(6) 0.052(3) Uiso 0.25 1 d PD B 2
F8X F 0.8793(13) 0.2612(12) 0.5114(7) 0.042(4) Uiso 0.25 1 d PD B 2
F9X F 0.6571(15) 0.1110(15) 0.5380(7) 0.051(4) Uiso 0.25 1 d PD B 2
F7Y F 0.7057(13) -0.0439(10) 0.4987(5) 0.032(2) Uiso 0.25 1 d PD B 3
F8Y F 0.9160(12) 0.1597(16) 0.5066(7) 0.057(4) Uiso 0.25 1 d PD B 3
F9Y F 0.6891(17) 0.1911(16) 0.5414(7) 0.054(5) Uiso 0.25 1 d PD B 3
C20 C 0.7041(4) 0.6376(4) 0.3695(2) 0.0288(7) Uani 1 1 d . . .
F4 F 0.3219(3) -0.4116(3) 0.20732(15) 0.0455(6) Uani 1 1 d . . .
F5 F 0.5746(3) -0.3995(2) 0.19454(13) 0.0357(5) Uani 1 1 d . . .
F6 F 0.4111(3) -0.3426(3) 0.10747(12) 0.0472(6) Uani 1 1 d . . .
F10 F 0.7445(3) 0.6380(3) 0.44362(13) 0.0483(6) Uani 1 1 d . . .
F11 F 0.8344(3) 0.7242(2) 0.34677(14) 0.0433(6) Uani 1 1 d . . .
F12 F 0.5822(3) 0.7108(2) 0.36072(13) 0.0378(5) Uani 1 1 d . . .

loop_
_atom_site_aniso_label
_atom_site_aniso_U_11
_atom_site_aniso_U_22
_atom_site_aniso_U_33
_atom_site_aniso_U_23
_atom_site_aniso_U_13
_atom_site_aniso_U_12
Rh1 0.01180(12) 0.01966(13) 0.02552(14) 0.00577(10) 0.00310(9) 0.00496(9)
Rh2 0.01175(12) 0.02059(13) 0.02644(14) 0.00674(10) 0.00322(9) 0.00547(9)
O1 0.0152(10) 0.0304(12) 0.0286(12) 0.0090(10) 0.0027(9) 0.0074(9)
O2 0.0167(11) 0.0225(11) 0.0356(13) 0.0060(10) 0.0070(9) 0.0053(9)
O3 0.0177(11) 0.0328(13) 0.0273(12) 0.0101(10) 0.0038(9) 0.0064(9)
O4 0.0165(11) 0.0223(11) 0.0371(13) 0.0048(10) 0.0063(9) 0.0062(9)
O6 0.0163(11) 0.0230(11) 0.0385(13) 0.0052(10) 0.0076(9) 0.0062(9)
O5 0.0167(11) 0.0341(13) 0.0281(12) 0.0118(10) 0.0049(9) 0.0084(9)
O8 0.0141(10) 0.0219(11) 0.0405(14) 0.0053(10) 0.0051(9) 0.0045(8)
O7 0.0171(11) 0.0327(13) 0.0299(12) 0.0094(10) 0.0011(9) 0.0082(9)
C1 0.0292(19) 0.039(2) 0.047(2) -0.0003(18) 0.0058(17) 0.0092(16)
C2 0.0139(14) 0.0294(17) 0.0317(18) 0.0019(14) 0.0076(13) 0.0056(12)
C3 0.0144(15) 0.042(2) 0.0273(18) 0.0079(15) 0.0062(13) 0.0081(14)
C4 0.0173(15) 0.0314(18) 0.0342(19) 0.0128(15) 0.0112(13) 0.0119(13)
C5 0.0159(15) 0.0256(16) 0.0325(18) 0.0021(13) 0.0095(13) 0.0056(12)
C6 0.0144(15) 0.0323(18) 0.0264(17) 0.0045(14) 0.0044(13) 0.0065(13)
C7 0.0141(14) 0.0301(17) 0.0292(17) 0.0079(14) 0.0070(12) 0.0083(12)
C8 0.0255(19) 0.0274(18) 0.044(2) 0.0022(16) 0.0133(16) 0.0052(15)
C9 0.031(2) 0.0317(19) 0.0318(19) 0.0013(15) 0.0016(15) 0.0064(16)
C10 0.0184(15) 0.0299(17) 0.0291(17) 0.0002(14) -0.0045(13) 0.0085(13)
C11 0.0260(18) 0.0270(18) 0.0339(19) 0.0035(15) 0.0017(14) 0.0021(14)
C12 0.0262(18) 0.0368(19) 0.0288(18) 0.0015(15) 0.0025(14) 0.0067(15)
C13 0.0222(16) 0.0208(15) 0.0317(18) 0.0076(13) 0.0018(13) 0.0070(12)
C14 0.0159(15) 0.0240(15) 0.0266(16) 0.0089(13) 0.0017(12) 0.0086(12)
C15 0.0214(16) 0.0216(15) 0.0293(17) 0.0068(13) 0.0017(13) 0.0046(12)
C16 0.0161(15) 0.0237(16) 0.0289(17) 0.0072(13) 0.0015(12) 0.0066(12)
C17 0.0249(18) 0.045(2) 0.0326(19) 0.0139(16) 0.0033(15) 0.0078(15)
C18 0.0214(16) 0.0256(17) 0.0312(18) 0.0049(14) 0.0032(13) 0.0072(13)
C19 0.0245(17) 0.039(2) 0.0300(18) 0.0073(15) -0.0015(14) 0.0062(15)
C20 0.0225(16) 0.0241(17) 0.038(2) 0.0040(14) 0.0017(14) 0.0057(13)
F4 0.0338(12) 0.0261(11) 0.0725(17) 0.0034(11) 0.0191(11) -0.0022(9)
F5 0.0322(11) 0.0256(10) 0.0500(13) 0.0027(9) 0.0020(10) 0.0144(9)
F6 0.0660(16) 0.0413(13) 0.0300(12) 0.0001(10) -0.0065(11) 0.0172(12)
F10 0.0603(16) 0.0405(13) 0.0361(13) 0.0007(10) -0.0093(11) 0.0106(11)
F11 0.0331(12) 0.0243(11) 0.0666(16) 0.0021(10) 0.0131(11) -0.0027(9)
F12 0.0313(11) 0.0263(11) 0.0525(14) -0.0036(9) -0.0014(10) 0.0125(9)

loop_
_atom_type_symbol
_atom_type_description
_atom_type_scat_dispersion_real
_atom_type_scat_dispersion_imag
_atom_type_scat_source
C C 0.0033 0.0016 'International Tables Vol C Tables 4.2.6.8 and 6.1.1.4'
H H 0.0000 0.0000 'International Tables Vol C Tables 4.2.6.8 and 6.1.1.4'
O O 0.0106 0.0060 'International Tables Vol C Tables 4.2.6.8 and 6.1.1.4'
F F 0.0171 0.0103 'International Tables Vol C Tables 4.2.6.8 and 6.1.1.4'
Rh Rh -1.1178 0.9187 'International Tables Vol C Tables 4.2.6.8 and 6.1.1.4'

loop_
_geom_angle_atom_site_label_1
_geom_angle_atom_site_label_2
_geom_angle_atom_site_label_3
_geom_angle
_geom_angle_site_symmetry_1
O1 Rh1 O4 91.12(9) .
O1 Rh1 O3 175.36(8) .
O4 Rh1 O3 87.32(9) .
O1 Rh1 O2 89.93(9) .
O4 Rh1 O2 175.51(8) .
O3 Rh1 O2 91.31(9) .
O1 Rh1 Rh2 87.44(6) .
O4 Rh1 Rh2 88.00(6) .
O3 Rh1 Rh2 88.14(6) .
O2 Rh1 Rh2 87.68(6) .
O1 Rh1 C3 95.98(10) .
O4 Rh1 C3 81.66(10) .
O3 Rh1 C3 88.12(10) .
O2 Rh1 C3 102.58(10) .
Rh2 Rh1 C3 169.15(8) .
O1 Rh1 C4 88.67(10) .
O4 Rh1 C4 110.61(9) .
O3 Rh1 C4 95.97(10) .
O2 Rh1 C4 73.78(9) .
Rh2 Rh1 C4 161.06(7) .
C3 Rh1 C4 29.73(10) .
O7 Rh2 O5 175.50(8) .
O7 Rh2 O8 88.34(9) .
O5 Rh2 O8 90.64(9) .
O7 Rh2 O6 91.07(9) .
O5 Rh2 O6 89.59(9) .
O8 Rh2 O6 175.41(8) .
O7 Rh2 Rh1 87.45(6) .
O5 Rh2 Rh1 88.13(6) .
O8 Rh2 Rh1 87.60(6) .
O6 Rh2 Rh1 87.83(6) .
C13 O1 Rh1 118.6(2) .
C14 O2 Rh1 117.8(2) .
C15 O3 Rh1 116.8(2) .
C16 O4 Rh1 117.4(2) .
C14 O6 Rh2 117.6(2) .
C13 O5 Rh2 117.0(2) .
C16 O8 Rh2 117.7(2) .
C15 O7 Rh2 117.8(2) .
C2 C1 H1A 109.5 .
C2 C1 H1B 109.5 .
H1A C1 H1B 109.5 .
C2 C1 H1C 109.5 .
H1A C1 H1C 109.5 .
H1B C1 H1C 109.5 .
C7 C2 C3 117.0(3) .
C7 C2 C1 121.8(3) .
C3 C2 C1 121.1(3) .
C4 C3 C2 121.3(3) .
C4 C3 Rh1 77.00(19) .
C2 C3 Rh1 106.3(2) .
C4 C3 H3 118(2) .
C2 C3 H3 121(2) .
Rh1 C3 H3 93(2) .
C3 C4 C5 121.7(3) .
C3 C4 Rh1 73.26(18) .
C5 C4 Rh1 107.6(2) .
C3 C4 H4 120(2) .
C5 C4 H4 118(2) .
Rh1 C4 H4 90(2) .
C4 C5 C6 117.0(3) .
C4 C5 C8 121.3(3) .
C6 C5 C8 121.8(3) .
C7 C6 C5 121.3(3) .
C7 C6 H6 119(2) .
C5 C6 H6 120(2) .
C6 C7 C2 121.7(3) .
C6 C7 H7 121(2) .
C2 C7 H7 117(2) .
C5 C8 C9 113.2(3) .
C5 C8 H8A 108(3) .
C9 C8 H8A 112(3) .
C5 C8 H8B 108(3) .
C9 C8 H8B 106(3) .
H8A C8 H8B 109(4) .
C10 C9 C8 116.6(3) .
C10 C9 H9A 107(3) .
C8 C9 H9A 110(3) .
C10 C9 H9B 106(2) .
C8 C9 H9B 111(3) .
H9A C9 H9B 105(3) .
C11 C10 C12 116.9(3) .
C11 C10 C9 119.2(3) .
C12 C10 C9 123.9(3) .
C12 C11 C10 122.0(3) 2_545
C12 C11 H11 116(3) 2_545
C10 C11 H11 122(3) .
C11 C12 C10 121.1(3) 2_545
C11 C12 H12 118.2(19) 2_545
C10 C12 H12 120.7(19) .
O1 C13 O5 128.9(3) .
O1 C13 C17 115.2(3) .
O5 C13 C17 115.9(3) .
O6 C14 O2 129.0(3) .
O6 C14 C18 115.3(3) .
O2 C14 C18 115.5(3) .
O3 C15 O7 129.6(3) .
O3 C15 C19 116.0(3) .
O7 C15 C19 114.4(3) .
O8 C16 O4 129.1(3) .
O8 C16 C20 116.0(3) .
O4 C16 C20 114.8(3) .
F1 C17 F2 108.6(5) .
F1 C17 F3 108.2(5) .
F2 C17 F3 108.0(4) .
F1 C17 C13 111.4(4) .
F2 C17 C13 112.0(4) .
F3 C17 C13 108.4(3) .
F6 C18 F4 108.4(3) .
F6 C18 F5 107.9(3) .
F4 C18 F5 107.4(3) .
F6 C18 C14 109.3(3) .
F4 C18 C14 112.1(3) .
F5 C18 C14 111.6(3) .
F7 C19 F8 108.5(5) .
F7 C19 F9 109.0(5) .
F8 C19 F9 106.3(5) .
F7 C19 C15 111.2(3) .
F8 C19 C15 111.5(4) .
F9 C19 C15 110.1(4) .
F11 C20 F10 108.0(3) .
F11 C20 F12 107.8(3) .
F10 C20 F12 108.3(3) .
F11 C20 C16 112.2(3) .
F10 C20 C16 108.2(3) .
F12 C20 C16 112.2(3) .

loop_
_geom_bond_atom_site_label_1
_geom_bond_atom_site_label_2
_geom_bond_distance
_geom_bond_site_symmetry_2
Rh1 O1 2.021(2) .
Rh1 O4 2.031(2) .
Rh1 O3 2.032(2) .
Rh1 O2 2.033(2) .
Rh1 Rh2 2.4181(3) .
Rh1 C3 2.673(3) .
Rh1 C4 2.720(3) .
Rh2 O7 2.022(2) .
Rh2 O5 2.034(2) .
Rh2 O8 2.035(2) .
Rh2 O6 2.036(2) .
O1 C13 1.249(4) .
O2 C14 1.252(4) .
O3 C15 1.247(4) .
O4 C16 1.253(4) .
O6 C14 1.251(4) .
O5 C13 1.258(4) .
O8 C16 1.252(4) .
O7 C15 1.254(4) .
C1 C2 1.495(5) .
C1 H1A 0.9800 .
C1 H1B 0.9800 .
C1 H1C 0.9800 .
C2 C7 1.398(5) .
C2 C3 1.399(5) .
C3 C4 1.384(5) .
C3 H3 0.88(4) .
C4 C5 1.394(5) .
C4 H4 0.86(4) .
C5 C6 1.404(5) .
C5 C8 1.506(5) .
C6 C7 1.380(5) .
C6 H6 0.91(3) .
C7 H7 0.94(4) .
C8 C9 1.519(5) .
C8 H8A 0.96(4) .
C8 H8B 0.86(4) .
C9 C10 1.507(5) .
C9 H9A 0.91(4) .
C9 H9B 0.91(4) .
C10 C11 1.388(5) .
C10 C12 1.390(5) .
C11 C12 1.381(5) 2_545
C11 H11 0.92(4) .
C12 C11 1.381(5) 2_545
C12 H12 1.00(3) .
C13 C17 1.536(5) .
C14 C18 1.535(4) .
C15 C19 1.544(5) .
C16 C20 1.537(4) .
C17 F1 1.294(6) .
C17 F2 1.320(6) .
C17 F3 1.377(6) .
C18 F6 1.313(4) .
C18 F4 1.326(4) .
C18 F5 1.334(4) .
C19 F7 1.318(6) .
C19 F8 1.323(6) .
C19 F9 1.375(6) .
C20 F11 1.324(4) .
C20 F10 1.328(4) .
C20 F12 1.329(4) .
